data_4309857
loop_
_publ_author_name
'Holger Fleischer'
'Yvonne Dienes'
'Bernd Mathiasch'
'Volker Schmitt'
'Dieter Schollmeyer'

_publ_section_title
;
Cysteamine and Its Homoleptic Complexes with Group 12 Metal Ions.
Differences in the Coordination Chemistry of ZnII, CdII, and HgII with a
Small N,S-Donor Ligand
;
_journal_name_full 'Inorganic Chemistry'
_journal_page_first 8087
_journal_page_last 8096
_journal_paper_doi 10.1021/ic050814m
_journal_volume 44
_journal_year 2005
_chemical_formula_sum 'C4 H12 Cd N2 S2'
_chemical_formula_weight 264.68
_chemical_name_systematic
; 
 ? 
;
_space_group_IT_number 14
_symmetry_cell_setting monoclinic
_symmetry_space_group_name_Hall '-P 2ybc'
_symmetry_space_group_name_H-M 'P 1 21/c 1'
_atom_sites_solution_hydrogens geom
_atom_sites_solution_primary direct
_atom_sites_solution_secondary difmap
_audit_creation_method SHELXL-97
_cell_angle_alpha 90.00
_cell_angle_beta 113.141(2)
_cell_angle_gamma 90.00
_cell_formula_units_Z 4
_cell_length_a 9.0834(12)
_cell_length_b 11.9530(16)
_cell_length_c 8.2840(11)
_cell_measurement_reflns_used 5380
_cell_measurement_temperature 193(2)
_cell_measurement_theta_max 28
_cell_measurement_theta_min 2.4
_cell_volume 827.06(19)
_computing_cell_refinement SAINT
_computing_data_collection SMART
_computing_data_reduction SAINT
_computing_structure_refinement 'SHELXL-97 (Sheldrick, 1997)'
_computing_structure_solution 'SIR-92 (Altomare, 1994)'
_diffrn_ambient_temperature 193(2)
_diffrn_measured_fraction_theta_full 0.982
_diffrn_measured_fraction_theta_max 0.982
_diffrn_measurement_device '\k-geometry diffractometer'
_diffrn_measurement_device_type 'Smart CCD'
_diffrn_measurement_method 'CCD Scan'
_diffrn_radiation_monochromator graphite
_diffrn_radiation_type MoK\a
_diffrn_radiation_wavelength 0.71069
_diffrn_reflns_av_R_equivalents 0.0909
_diffrn_reflns_av_sigmaI/netI 0.0477
_diffrn_reflns_limit_h_max 12
_diffrn_reflns_limit_h_min -12
_diffrn_reflns_limit_k_max 15
_diffrn_reflns_limit_k_min -15
_diffrn_reflns_limit_l_max 11
_diffrn_reflns_limit_l_min -10
_diffrn_reflns_number 9455
_diffrn_reflns_theta_full 28.31
_diffrn_reflns_theta_max 28.31
_diffrn_reflns_theta_min 2.44
_diffrn_source 'sealed Tube'
_exptl_absorpt_coefficient_mu 3.065
_exptl_absorpt_correction_T_max 0.55
_exptl_absorpt_correction_T_min 0.31
_exptl_absorpt_correction_type empirical
_exptl_absorpt_process_details MULABS
_exptl_crystal_colour colourless
_exptl_crystal_density_diffrn 2.126
_exptl_crystal_density_method 'not measured'
_exptl_crystal_description needle
_exptl_crystal_F_000 520
_exptl_crystal_size_max 0.33
_exptl_crystal_size_mid 0.14
_exptl_crystal_size_min 0.11
_refine_diff_density_max 0.851
_refine_diff_density_min -1.275
_refine_diff_density_rms 0.169
_refine_ls_extinction_method none
_refine_ls_goodness_of_fit_ref 1.027
_refine_ls_hydrogen_treatment mixed
_refine_ls_matrix_type full
_refine_ls_number_parameters 84
_refine_ls_number_reflns 2017
_refine_ls_number_restraints 0
_refine_ls_restrained_S_all 1.027
_refine_ls_R_factor_all 0.0352
_refine_ls_R_factor_gt 0.0294
_refine_ls_shift/su_max 0.001
_refine_ls_shift/su_mean 0.000
_refine_ls_structure_factor_coef Fsqd
_refine_ls_weighting_details 'calc w=1/[\s^2^(Fo^2^)+(0.0386P)^2^+0.0000P] where P=(Fo^2^+2Fc^2^)/3'
_refine_ls_weighting_scheme calc
_refine_ls_wR_factor_obs 0.0676
_refine_ls_wR_factor_ref 0.0700
_reflns_number_gt 1721
_reflns_number_total 2017
_reflns_threshold_expression >2sigma(I)
_cod_data_source_file ic050814msi20050520_041655.cif
_cod_data_source_block hfr700
_cod_original_sg_symbol_H-M 'P 21/c'
_cod_database_code 4309857

loop_
_symmetry_equiv_pos_as_xyz
'x, y, z'
'-x, y+1/2, -z+1/2'
'-x, -y, -z'
'x, -y-1/2, z-1/2'

loop_
_atom_site_label
_atom_site_type_symbol
_atom_site_fract_x
_atom_site_fract_y
_atom_site_fract_z
_atom_site_U_iso_or_equiv
_atom_site_adp_type
_atom_site_occupancy
_atom_site_symmetry_multiplicity
_atom_site_calc_flag
_atom_site_refinement_flags
_atom_site_disorder_assembly
_atom_site_disorder_group
Cd1 Cd 0.70116(2) 0.298787(17) 0.46450(3) 0.02020(9) Uani 1 1 d . . .
S1 S 0.42430(8) 0.37088(6) 0.27591(10) 0.02372(17) Uani 1 1 d . . .
C2 C 0.3165(4) 0.2413(3) 0.2653(5) 0.0299(7) Uani 1 1 d . . .
H2A H 0.2828 0.2395 0.3654 0.036 Uiso 1 1 calc R . .
H2B H 0.2182 0.2416 0.1562 0.036 Uiso 1 1 calc R . .
C3 C 0.4094(3) 0.1355(3) 0.2691(4) 0.0257(6) Uani 1 1 d . . .
H3A H 0.3414 0.0696 0.2629 0.031 Uiso 1 1 calc R . .
H3B H 0.4377 0.1338 0.1652 0.031 Uiso 1 1 calc R . .
N4 N 0.5561(3) 0.1292(2) 0.4294(3) 0.0235(5) Uani 1 1 d . . .
H4A H 0.5264(8) 0.1170(4) 0.520(3) 0.028 Uiso 1 1 d R . .
H4B H 0.6025(13) 0.0695(17) 0.4136(5) 0.028 Uiso 1 1 d R . .
S2 S 0.87469(8) 0.24177(6) 0.78958(9) 0.02071(16) Uani 1 1 d . . .
C5 C 0.9518(4) 0.3806(2) 0.8695(4) 0.0241(6) Uani 1 1 d . . .
H5A H 0.8757 0.4192 0.9095 0.029 Uiso 1 1 calc R . .
H5B H 1.0549 0.3730 0.9718 0.029 Uiso 1 1 calc R . .
C6 C 0.9767(3) 0.4512(2) 0.7303(4) 0.0244(6) Uani 1 1 d . . .
H6A H 1.0271 0.5232 0.7822 0.029 Uiso 1 1 calc R . .
H6B H 1.0497 0.4118 0.6866 0.029 Uiso 1 1 calc R . .
N7 N 0.8240(3) 0.4725(2) 0.5842(3) 0.0224(5) Uani 1 1 d . . .
H7A H 0.8442(7) 0.5130(13) 0.507(2) 0.027 Uiso 1 1 d R . .
H7B H 0.7666(17) 0.5142(13) 0.6145(9) 0.027 Uiso 1 1 d R . .

loop_
_atom_site_aniso_label
_atom_site_aniso_U_11
_atom_site_aniso_U_22
_atom_site_aniso_U_33
_atom_site_aniso_U_23
_atom_site_aniso_U_13
_atom_site_aniso_U_12
Cd1 0.01971(13) 0.01933(13) 0.01985(13) -0.00206(7) 0.00593(9) -0.00094(7)
S1 0.0217(3) 0.0199(4) 0.0290(4) 0.0019(3) 0.0094(3) 0.0022(3)
C2 0.0209(14) 0.0264(17) 0.0377(18) 0.0025(14) 0.0065(13) -0.0026(13)
C3 0.0256(14) 0.0232(15) 0.0229(14) -0.0030(12) 0.0038(12) -0.0049(12)
N4 0.0221(11) 0.0193(12) 0.0261(13) -0.0007(10) 0.0062(10) -0.0019(10)
S2 0.0248(3) 0.0174(3) 0.0200(3) 0.0006(3) 0.0088(3) -0.0014(3)
C5 0.0254(14) 0.0197(14) 0.0217(14) -0.0014(11) 0.0032(12) -0.0051(12)
C6 0.0218(14) 0.0197(14) 0.0287(15) 0.0017(12) 0.0067(12) -0.0035(11)
N7 0.0277(12) 0.0155(11) 0.0228(11) 0.0014(10) 0.0086(11) 0.0025(10)

loop_
_atom_type_symbol
_atom_type_description
_atom_type_scat_dispersion_real
_atom_type_scat_dispersion_imag
_atom_type_scat_source
C C 0.0033 0.0016 'International Tables Vol C Tables 4.2.6.8 and 6.1.1.4'
H H 0.0000 0.0000 'International Tables Vol C Tables 4.2.6.8 and 6.1.1.4'
Cd Cd -0.8075 1.2024 'International Tables Vol C Tables 4.2.6.8 and 6.1.1.4'
N N 0.0061 0.0033 'International Tables Vol C Tables 4.2.6.8 and 6.1.1.4'
S S 0.1246 0.1234 'International Tables Vol C Tables 4.2.6.8 and 6.1.1.4'

loop_
_geom_angle_atom_site_label_1
_geom_angle_atom_site_label_2
_geom_angle_atom_site_label_3
_geom_angle
_geom_angle_site_symmetry_1
_geom_angle_site_symmetry_3
_geom_angle_publ_flag
N4 Cd1 N7 160.54(9) . . ?
N4 Cd1 S1 81.15(6) . . ?
N7 Cd1 S1 98.59(6) . . ?
N4 Cd1 S2 101.75(7) . 4_565 ?
N7 Cd1 S2 96.22(7) . 4_565 ?
S1 Cd1 S2 113.35(3) . 4_565 ?
N4 Cd1 S2 89.12(6) . . ?
N7 Cd1 S2 78.73(6) . . ?
S1 Cd1 S2 140.59(3) . . ?
S2 Cd1 S2 106.00(3) 4_565 . ?
C2 S1 Cd1 97.22(10) . . ?
C3 C2 S1 115.2(2) . . ?
N4 C3 C2 111.2(2) . . ?
C3 N4 Cd1 109.27(18) . . ?
C5 S2 Cd1 101.53(11) . 4_566 ?
C5 S2 Cd1 97.29(9) . . ?
Cd1 S2 Cd1 111.95(3) 4_566 . ?
C6 C5 S2 112.4(2) . . ?
N7 C6 C5 110.5(2) . . ?
C6 N7 Cd1 109.25(17) . . ?

loop_
_geom_bond_atom_site_label_1
_geom_bond_atom_site_label_2
_geom_bond_distance
_geom_bond_site_symmetry_2
_geom_bond_publ_flag
Cd1 N4 2.373(2) . ?
Cd1 N7 2.382(2) . ?
Cd1 S1 2.5337(8) . ?
Cd1 S2 2.5719(8) 4_565 ?
Cd1 S2 2.6200(8) . ?
S1 C2 1.816(3) . ?
C2 C3 1.514(4) . ?
C3 N4 1.468(4) . ?
S2 C5 1.821(3) . ?
S2 Cd1 2.5719(8) 4_566 ?
C5 C6 1.517(4) . ?
C6 N7 1.461(4) . ?

loop_
_geom_hbond_atom_site_label_D
_geom_hbond_atom_site_label_H
_geom_hbond_atom_site_label_A
_geom_hbond_distance_DH
_geom_hbond_distance_HA
_geom_hbond_distance_DA
_geom_hbond_angle_DHA
_geom_hbond_site_symmetry_A
N4 H4A S1 0.91 2.63 3.518(3) 167.2 4_566
N4 H4B S1 0.86 2.80 3.563(3) 147.5 2_645
N7 H7B S1 0.83 2.64 3.462(3) 174.3 3_666

loop_
_geom_torsion_atom_site_label_1
_geom_torsion_atom_site_label_2
_geom_torsion_atom_site_label_3
_geom_torsion_atom_site_label_4
_geom_torsion
_geom_torsion_site_symmetry_1
_geom_torsion_site_symmetry_2
_geom_torsion_site_symmetry_3
_geom_torsion_site_symmetry_4
_geom_torsion_publ_flag
N4 Cd1 S1 C2 3.68(14) . . . . ?
N7 Cd1 S1 C2 -156.64(14) . . . . ?
S2 Cd1 S1 C2 102.72(13) 4_565 . . . ?
S2 Cd1 S1 C2 -73.96(13) . . . . ?
Cd1 S1 C2 C3 -32.1(2) . . . . ?
S1 C2 C3 N4 59.0(3) . . . . ?
C2 C3 N4 Cd1 -51.1(3) . . . . ?
N7 Cd1 N4 C3 114.6(3) . . . . ?
S1 Cd1 N4 C3 23.89(19) . . . . ?
S2 Cd1 N4 C3 -88.28(19) 4_565 . . . ?
S2 Cd1 N4 C3 165.56(19) . . . . ?
N4 Cd1 S2 C5 -161.49(12) . . . . ?
N7 Cd1 S2 C5 3.23(12) . . . . ?
S1 Cd1 S2 C5 -86.62(11) . . . . ?
S2 Cd1 S2 C5 96.54(11) 4_565 . . . ?
N4 Cd1 S2 Cd1 -55.90(7) . . . 4_566 ?
N7 Cd1 S2 Cd1 108.82(7) . . . 4_566 ?
S1 Cd1 S2 Cd1 18.97(5) . . . 4_566 ?
S2 Cd1 S2 Cd1 -157.87(4) 4_565 . . 4_566 ?
Cd1 S2 C5 C6 -147.65(19) 4_566 . . . ?
Cd1 S2 C5 C6 -33.4(2) . . . . ?
S2 C5 C6 N7 64.0(3) . . . . ?
C5 C6 N7 Cd1 -57.9(3) . . . . ?
N4 Cd1 N7 C6 79.4(3) . . . . ?
S1 Cd1 N7 C6 167.17(17) . . . . ?
S2 Cd1 N7 C6 -78.02(18) 4_565 . . . ?
S2 Cd1 N7 C6 27.11(17) . . . . ?
